data_1511763
loop_
_publ_author_name
'M. Angustias Romero'
'M. Purificaci\'on S\'anchez'
'Miguel Quir\'os'
'Francisco S\'anchez'
'Juan M. Salas'
'Miguel N. Moreno'
'Ren\'e Faure'

_publ_section_title
;
 Transition Metal Complexes of 6-Amino 2-Thiouracil; Crystal Structure of
 Bis(6-amino-2-thiouracilato)aquazinc(II) Dihydrate
;
_journal_name_full 'Canadian Journal of Chemistry'
_journal_page_first 29
_journal_page_last 33
_journal_paper_doi 10.1139/v93-004
_journal_volume 71
_journal_year 1993
_chemical_formula_moiety
;
C8 H10 N6 O3 S2 Zn1,2(H2 O1)
;
_chemical_formula_sum 'C8 H14 N6 O5 S2 Zn'
_chemical_name_systematic
;
bis(6-Amino-2-thiouracilato)-aqua-zinc(ii) dihydrate
;
_space_group_IT_number 15
_symmetry_cell_setting monoclinic
_symmetry_Int_Tables_number 15
_symmetry_space_group_name_Hall '-C 2yc'
_symmetry_space_group_name_H-M 'C 1 2/c 1'
_atom_sites_solution_hydrogens difmap
_atom_sites_solution_primary heavy
_atom_sites_solution_secondary difmap
_audit_creation_date 1993-10-28
_cell_angle_alpha 90
_cell_angle_beta 101.02(1)
_cell_angle_gamma 90
_cell_formula_units_Z 4
_cell_length_a 9.391(2)
_cell_length_b 10.497(2)
_cell_length_c 15.360(1)
_cell_measurement_temperature 298
_cell_volume 1486.2(4)
_diffrn_ambient_temperature 298
_diffrn_measurement_device_type 'Enraf-Nonius CAD-4'
_diffrn_radiation_type MoK\a
_diffrn_radiation_wavelength 0.71073
_diffrn_reflns_theta_max 35.00
_diffrn_reflns_theta_min 1.00
_exptl_absorpt_coefficient_mu 2.00
_exptl_absorpt_correction_type none
_exptl_crystal_colour colourless
_exptl_crystal_density_diffrn 1.80
_exptl_crystal_density_meas 1.81
_exptl_crystal_density_method flotation
_exptl_crystal_size_max 0.25
_exptl_crystal_size_mid 0.25
_exptl_crystal_size_min 0.25
_refine_ls_extinction_method none
_refine_ls_hydrogen_treatment refxyz
_refine_ls_matrix_type full
_refine_ls_number_reflns 1819
_refine_ls_R_factor_gt 0.042
_refine_ls_structure_factor_coef F
_refine_ls_weighting_scheme unit
_refine_ls_wR_factor_ref 0.046
_reflns_number_gt 1819
_reflns_number_total 3267
_reflns_threshold_expression >3sigma(I)
_cod_data_source_file canadian.cif
_cod_data_source_block canadian
_cod_original_cell_volume 1486.228
_cod_original_formula_sum 'C8 H14 N6 O5 S2 Zn1'
_cod_database_code 1511763

loop_
_symmetry_equiv_pos_site_id
_symmetry_equiv_pos_as_xyz
1 x,y,z
2 1/2+x,1/2+y,z
3 -x,y,1/2-z
4 1/2-x,1/2+y,1/2-z
5 -x,-y,-z
6 -1/2-x,-1/2-y,-z
7 x,-y,-1/2+z
8 -1/2+x,-1/2-y,-1/2+z

loop_
_atom_site_label
_atom_site_type_symbol
_atom_site_fract_x
_atom_site_fract_y
_atom_site_fract_z
_atom_site_B_iso_or_equiv
_atom_site_adp_type
Zn Zn 0.00000 0.1338(1) 0.25000 2.37(1) Uani
N1 N 0.0873(3) 0.1171(3) 0.3955(2) 1.99(5) Uani
C2 C 0.2110(3) 0.0662(3) 0.3837(2) 2.04(5) Uani
S S 0.2279(1) 0.0328(1) 0.2765(1) 2.70(2) Uani
N3 N 0.3197(3) 0.0393(3) 0.4523(2) 2.13(5) Uani
H3 H 0.399(6) 0.012(6) 0.439(4) 4.0 Uiso
C4 C 0.3104(4) 0.0662(3) 0.5398(2) 2.01(5) Uani
O4 O 0.4206(3) 0.0401(3) 0.5986(2) 2.62(5) Uani
C5 C 0.1806(4) 0.1190(3) 0.5526(2) 2.18(6) Uani
H5 H 0.164(6) 0.138(6) 0.608(4) 4.0 Uiso
C6 C 0.0703(3) 0.1441(3) 0.4800(2) 1.96(5) Uani
N6 N -0.0557(3) 0.1966(3) 0.4880(2) 2.91(6) Uani
H61 H -0.068(6) 0.218(6) 0.539(4) 4.0 Uiso
H62 H -0.113(6) 0.205(6) 0.444(4) 4.0 Uiso
O1W O 0.00000 0.3213(4) 0.25000 3.15(8) Uani
O2w O 0.3548(5) 0.2372(5) 0.1495(3) 6.7(1) Uiso

loop_
_atom_type_symbol
_atom_type_radius_bond
C 0.68
H 0.23
N 0.68
O 0.68
S 1.02
Zn 1.45
